data_7130602
loop_
_publ_author_name
'Li, Jian'
'Xiao, Yao'
'Peng, Xin'
'Shen, Jie'
'Cui, Lei'
'Lu, Shanya'
'Jia, Xueshun'
'Li, Chunju'

_publ_section_title
;
 Cascade reaction of o-enoyl arylisocyanide and o-hydroxy aromatic
 aldimine: a diastereoselective access to polycyclic spirobenzoxazine
 chromeno[4,3-b]pyrrole derivative
;
_journal_name_full 'Chemical Communications'
_journal_paper_doi 10.1039/D2CC02454C
_journal_year 2022
_chemical_formula_sum 'C30 H27 Cl N2 O6'
_chemical_formula_weight 546.98
_space_group_crystal_system monoclinic
_space_group_IT_number 14
_space_group_name_Hall '-P 2ybc'
_space_group_name_H-M_alt 'P 1 21/c 1'
_atom_sites_solution_hydrogens geom
_audit_block_doi 10.5517/ccdc.csd.cc29gkcq
_audit_update_record
;
2022-04-25 deposited with the CCDC.	2022-08-22 downloaded from the CCDC.
;
_cell_angle_alpha 90
_cell_angle_beta 102.333(3)
_cell_angle_gamma 90
_cell_formula_units_Z 4
_cell_length_a 11.1210(7)
_cell_length_b 16.5576(10)
_cell_length_c 14.9717(9)
_cell_measurement_reflns_used 9984
_cell_measurement_temperature 150.(2)
_cell_measurement_theta_max 66.63
_cell_measurement_theta_min 4.03
_cell_volume 2693.2(3)
_computing_cell_refinement 'Bruker SAINT'
_computing_data_collection 'Bruker APEX2'
_computing_data_reduction 'Bruker SAINT'
_computing_molecular_graphics 'Bruker SHELXTL'
_computing_publication_material 'Bruker SHELXTL'
_computing_structure_refinement 'SHELXL-2014 (Sheldrick 2014)'
_computing_structure_solution 'SHELXS-97 (Sheldrick 2008)'
_diffrn_ambient_temperature 150.(2)
_diffrn_measured_fraction_theta_full 0.998
_diffrn_measured_fraction_theta_max 0.998
_diffrn_measurement_device 'Bruker APEX-II CCD'
_diffrn_measurement_device_type 'Bruker D8 VENTURE DUO PHOTON III'
_diffrn_measurement_method '\f and \w scans'
_diffrn_radiation_monochromator 'Helios MX Multilayer Optic'
_diffrn_radiation_type 'Cu K\a'
_diffrn_radiation_wavelength 1.54178
_diffrn_reflns_av_R_equivalents 0.0261
_diffrn_reflns_av_unetI/netI 0.0249
_diffrn_reflns_limit_h_max 13
_diffrn_reflns_limit_h_min -9
_diffrn_reflns_limit_k_max 19
_diffrn_reflns_limit_k_min -18
_diffrn_reflns_limit_l_max 17
_diffrn_reflns_limit_l_min -17
_diffrn_reflns_number 19566
_diffrn_reflns_theta_full 66.72
_diffrn_reflns_theta_max 66.72
_diffrn_reflns_theta_min 4.03
_diffrn_source 'Microfocus sealed tube'
_diffrn_source_type 'Incoatec Ius 3.0'
_exptl_absorpt_coefficient_mu 1.652
_exptl_absorpt_correction_T_max 0.7528
_exptl_absorpt_correction_T_min 0.6467
_exptl_absorpt_correction_type none
_exptl_absorpt_process_details
;
;
_exptl_crystal_colour colorless
_exptl_crystal_density_diffrn 1.349
_exptl_crystal_density_meas block
_exptl_crystal_density_method 'not measured'
_exptl_crystal_description clear
_exptl_crystal_F_000 1144
_exptl_crystal_size_max 0.290
_exptl_crystal_size_mid 0.280
_exptl_crystal_size_min 0.250
_refine_diff_density_max 0.712
_refine_diff_density_min -0.714
_refine_ls_extinction_method none
_refine_ls_goodness_of_fit_ref 1.054
_refine_ls_hydrogen_treatment constr
_refine_ls_matrix_type full
_refine_ls_number_parameters 365
_refine_ls_number_reflns 4761
_refine_ls_number_restraints 1
_refine_ls_restrained_S_all 1.055
_refine_ls_R_factor_all 0.0380
_refine_ls_R_factor_gt 0.0356
_refine_ls_shift/su_max 0.001
_refine_ls_shift/su_mean 0.000
_refine_ls_structure_factor_coef Fsqd
_refine_ls_weighting_details 'w=1/[\s^2^(Fo^2^)+(0.0429P)^2^+1.5023P] where P=(Fo^2^+2Fc^2^)/3'
_refine_ls_weighting_scheme calc
_refine_ls_wR_factor_gt 0.0928
_refine_ls_wR_factor_ref 0.0946
_reflns_Friedel_coverage 0.000
_reflns_number_gt 4401
_reflns_number_total 4761
_reflns_threshold_expression 'I > 2\s(I)'
_cod_data_source_file d2cc02454c2.cif
_cod_data_source_block 20210118c
_cod_database_code 7130602

loop_
_space_group_symop_operation_xyz
'x, y, z'
'-x, y+1/2, -z+1/2'
'-x, -y, -z'
'x, -y-1/2, z-1/2'

loop_
_atom_site_type_symbol
_atom_site_label
_atom_site_fract_x
_atom_site_fract_y
_atom_site_fract_z
_atom_site_U_iso_or_equiv
_atom_site_adp_type
_atom_site_calc_flag
_atom_site_refinement_flags_adp
_atom_site_refinement_flags_occupancy
_atom_site_refinement_flags_posn
_atom_site_occupancy
_atom_site_disorder_assembly
_atom_site_disorder_group
Cl Cl1 0.08365(4) 0.53545(3) 0.80591(3) 0.03604(13) Uani d . . . 1.0 . .
O O1 0.29543(9) 0.28841(6) 0.60271(7) 0.0231(2) Uani d . . . 1.0 . .
O O2 0.45464(10) 0.26164(6) 0.72333(7) 0.0219(2) Uani d . . . 1.0 . .
O O3 0.81874(10) 0.38179(7) 0.81548(7) 0.0283(3) Uani d . . . 1.0 . .
O O4 0.75010(9) 0.50541(6) 0.84249(7) 0.0238(2) Uani d . . . 1.0 . .
O O5 0.60972(10) 0.55778(7) 0.60233(8) 0.0316(3) Uani d . . . 1.0 . .
O O6 0.80355(10) 0.51270(7) 0.64730(8) 0.0317(3) Uani d . . . 1.0 . .
N N1 0.53299(11) 0.45713(7) 0.73241(8) 0.0184(3) Uani d . . . 1.0 . .
H H1 0.522785 0.475871 0.785286 0.022 Uiso calc U . R 1.0 . .
N N2 0.54046(14) 0.13429(8) 0.70835(9) 0.0287(3) Uani d . . . 1.0 . .
C C1 0.14633(15) 0.46137(10) 0.74592(11) 0.0265(3) Uani d . . . 1.0 . .
C C2 0.26070(14) 0.47530(9) 0.72731(10) 0.0224(3) Uani d . . . 1.0 . .
H H2 0.303311 0.524012 0.747013 0.027 Uiso calc U . R 1.0 . .
C C3 0.31379(13) 0.41799(9) 0.67965(10) 0.0198(3) Uani d . . . 1.0 . .
C C4 0.24843(14) 0.34767(9) 0.65173(10) 0.0224(3) Uani d . . . 1.0 . .
C C5 0.13309(15) 0.33436(10) 0.67015(12) 0.0302(4) Uani d . . . 1.0 . .
H H5 0.08999 0.285874 0.650167 0.036 Uiso calc U . R 1.0 . .
C C6 0.08030(15) 0.39153(10) 0.71763(12) 0.0320(4) Uani d . . . 1.0 . .
H H6 0.00117 0.38307 0.730401 0.038 Uiso calc U . R 1.0 . .
C C7 0.43525(13) 0.43373(8) 0.65409(10) 0.0185(3) Uani d . . . 1.0 . .
H H7 0.423859 0.478645 0.608404 0.022 Uiso calc U . R 1.0 . .
C C8 0.65030(13) 0.44334(9) 0.70575(10) 0.0191(3) Uani d . . . 1.0 . .
C C9 0.62864(13) 0.36004(8) 0.65593(10) 0.0194(3) Uani d . . . 1.0 . .
H H9 0.641001 0.318107 0.705106 0.023 Uiso calc U . R 1.0 . .
C C10 0.48885(13) 0.36045(8) 0.61263(9) 0.0185(3) Uani d . . . 1.0 . .
H H10 0.478346 0.369753 0.545413 0.022 Uiso calc U . R 1.0 . .
C C11 0.42590(13) 0.28045(8) 0.62667(9) 0.0194(3) Uani d . . . 1.0 . .
C C12 0.46269(14) 0.21359(9) 0.57017(10) 0.0204(3) Uani d . . . 1.0 . .
C C13 0.44001(17) 0.21984(10) 0.47539(11) 0.0298(4) Uani d . . . 1.0 . .
H H13 0.395809 0.264879 0.445657 0.036 Uiso calc U . R 1.0 . .
C C14 0.48180(18) 0.16045(10) 0.42430(11) 0.0328(4) Uani d . . . 1.0 . .
H H14 0.464628 0.164252 0.359498 0.039 Uiso calc U . R 1.0 . .
C C15 0.54832(16) 0.09578(10) 0.46732(11) 0.0290(4) Uani d . . . 1.0 . .
H H15 0.579972 0.056435 0.432275 0.035 Uiso calc U . R 1.0 . .
C C16 0.56896(15) 0.08819(9) 0.56128(11) 0.0271(3) Uani d . . . 1.0 . .
H H16 0.613761 0.043245 0.590711 0.032 Uiso calc U . R 1.0 . .
C C17 0.52411(14) 0.14637(9) 0.61275(10) 0.0209(3) Uani d . . . 1.0 . .
C C18 0.50391(15) 0.19004(9) 0.75351(10) 0.0238(3) Uani d . . . 1.0 . .
H H18 0.512315 0.180097 0.817035 0.029 Uiso calc U . R 1.0 . .
C C19 0.70873(14) 0.33489(9) 0.59032(10) 0.0226(3) Uani d . . . 1.0 . .
C C20 0.70014(16) 0.37233(11) 0.50585(11) 0.0324(4) Uani d . . . 1.0 . .
H H20 0.648286 0.418088 0.490548 0.039 Uiso calc U . R 1.0 . .
C C21 0.76668(18) 0.34346(12) 0.44358(12) 0.0397(4) Uani d . . . 1.0 . .
H H21 0.761042 0.370174 0.386674 0.048 Uiso calc U . R 1.0 . .
C C22 0.84085(17) 0.27615(12) 0.46419(13) 0.0401(5) Uani d . . . 1.0 . .
H H22 0.885325 0.25595 0.421387 0.048 Uiso calc U . R 1.0 . .
C C23 0.84966(16) 0.23854(11) 0.54774(14) 0.0370(4) Uani d . . . 1.0 . .
H H23 0.900186 0.192081 0.562244 0.044 Uiso calc U . R 1.0 . .
C C24 0.78516(15) 0.26813(10) 0.61073(12) 0.0280(3) Uani d . . . 1.0 . .
H H24 0.793495 0.242355 0.668415 0.034 Uiso calc U . R 1.0 . .
C C25 0.75097(13) 0.43800(9) 0.79318(10) 0.0201(3) Uani d . . . 1.0 . .
C C26 0.83580(15) 0.50773(10) 0.93090(10) 0.0271(3) Uani d . . . 1.0 . .
H H26A 0.921253 0.500377 0.922983 0.033 Uiso calc U . R 1.0 . .
H H26B 0.8167 0.464045 0.970837 0.033 Uiso calc U . R 1.0 . .
C C27 0.8221(2) 0.58814(13) 0.97244(15) 0.0572(6) Uani d . . . 1.0 . .
H H27A 0.840434 0.630843 0.932033 0.086 Uiso calc U . R 1.0 . .
H H27B 0.879287 0.592029 1.031942 0.086 Uiso calc U . R 1.0 . .
H H27C 0.737475 0.5944 0.980652 0.086 Uiso calc U . R 1.0 . .
C C28 0.68376(14) 0.51169(9) 0.64522(10) 0.0212(3) Uani d . . . 1.0 . .
C C29 0.84700(19) 0.57426(14) 0.59140(16) 0.0524(6) Uani d . . D 1.0 . .
H H29A 0.787862 0.579266 0.53201 0.063 Uiso calc U . R 1.0 A 1
H H29B 0.92749 0.557692 0.579169 0.063 Uiso calc U . R 1.0 A 1
C C30 0.8605(3) 0.65679(19) 0.6409(3) 0.0715(13) Uani d . P D 0.724(5) B 1
H H30A 0.887354 0.697538 0.601868 0.107 Uiso calc U P R 0.724(5) B 1
H H30B 0.921678 0.652351 0.698461 0.107 Uiso calc U P R 0.724(5) B 1
H H30C 0.781053 0.672775 0.653744 0.107 Uiso calc U P R 0.724(5) B 1
C C30A 0.9371(6) 0.5313(4) 0.5363(5) 0.041(2) Uani d . P D 0.276(5) B 2
H H30D 1.006066 0.506708 0.579444 0.062 Uiso calc U P R 0.276(5) B 2
H H30E 0.968686 0.5715 0.49898 0.062 Uiso calc U P R 0.276(5) B 2
H H30F 0.892014 0.489435 0.496457 0.062 Uiso calc U P R 0.276(5) B 2

loop_
_atom_site_aniso_label
_atom_site_aniso_U_11
_atom_site_aniso_U_22
_atom_site_aniso_U_33
_atom_site_aniso_U_12
_atom_site_aniso_U_13
_atom_site_aniso_U_23
Cl1 0.0295(2) 0.0378(2) 0.0435(3) 0.00500(17) 0.01377(18) -0.01019(18)
O1 0.0227(5) 0.0186(5) 0.0274(5) -0.0018(4) 0.0041(4) -0.0042(4)
O2 0.0332(6) 0.0165(5) 0.0169(5) 0.0025(4) 0.0076(4) 0.0015(4)
O3 0.0282(6) 0.0269(6) 0.0274(6) 0.0075(5) 0.0005(5) 0.0027(5)
O4 0.0232(5) 0.0240(5) 0.0217(5) 0.0020(4) -0.0011(4) -0.0011(4)
O5 0.0276(6) 0.0291(6) 0.0358(6) -0.0003(5) 0.0018(5) 0.0154(5)
O6 0.0233(6) 0.0351(6) 0.0386(6) -0.0010(5) 0.0110(5) 0.0145(5)
N1 0.0182(6) 0.0186(6) 0.0185(6) -0.0001(5) 0.0040(5) -0.0016(5)
N2 0.0436(8) 0.0214(7) 0.0200(6) 0.0078(6) 0.0046(6) 0.0016(5)
C1 0.0238(8) 0.0276(8) 0.0284(8) 0.0047(6) 0.0059(6) -0.0015(6)
C2 0.0215(7) 0.0198(7) 0.0247(7) 0.0011(6) 0.0022(6) -0.0006(6)
C3 0.0196(7) 0.0184(7) 0.0200(7) 0.0013(6) 0.0013(6) 0.0029(5)
C4 0.0228(8) 0.0189(7) 0.0248(7) 0.0011(6) 0.0033(6) 0.0000(6)
C5 0.0244(8) 0.0251(8) 0.0410(9) -0.0051(6) 0.0067(7) -0.0039(7)
C6 0.0212(8) 0.0336(9) 0.0427(10) -0.0023(7) 0.0103(7) -0.0015(7)
C7 0.0203(7) 0.0147(7) 0.0194(7) 0.0002(5) 0.0021(6) 0.0023(5)
C8 0.0186(7) 0.0181(7) 0.0207(7) 0.0010(5) 0.0041(6) 0.0023(6)
C9 0.0219(7) 0.0167(7) 0.0197(7) 0.0015(6) 0.0044(6) 0.0023(5)
C10 0.0214(7) 0.0159(7) 0.0180(7) 0.0009(6) 0.0039(6) 0.0018(5)
C11 0.0227(7) 0.0182(7) 0.0168(7) 0.0000(6) 0.0032(6) 0.0014(5)
C12 0.0249(8) 0.0167(7) 0.0203(7) -0.0037(6) 0.0063(6) -0.0011(6)
C13 0.0477(10) 0.0207(8) 0.0208(8) 0.0012(7) 0.0068(7) 0.0019(6)
C14 0.0552(11) 0.0256(8) 0.0201(8) -0.0057(8) 0.0137(7) -0.0016(6)
C15 0.0384(9) 0.0229(8) 0.0293(8) -0.0043(7) 0.0152(7) -0.0077(6)
C16 0.0313(8) 0.0211(7) 0.0290(8) 0.0023(6) 0.0070(7) -0.0025(6)
C17 0.0250(8) 0.0180(7) 0.0199(7) -0.0025(6) 0.0049(6) -0.0009(6)
C18 0.0338(8) 0.0190(7) 0.0183(7) 0.0009(6) 0.0051(6) 0.0031(6)
C19 0.0210(7) 0.0217(7) 0.0255(7) -0.0020(6) 0.0057(6) -0.0029(6)
C20 0.0354(9) 0.0347(9) 0.0292(8) 0.0026(7) 0.0114(7) 0.0016(7)
C21 0.0428(11) 0.0500(11) 0.0306(9) -0.0067(9) 0.0170(8) -0.0050(8)
C22 0.0341(10) 0.0449(11) 0.0472(11) -0.0095(8) 0.0220(8) -0.0208(9)
C23 0.0280(9) 0.0301(9) 0.0549(11) 0.0012(7) 0.0137(8) -0.0129(8)
C24 0.0239(8) 0.0242(8) 0.0361(9) -0.0009(6) 0.0070(7) -0.0040(7)
C25 0.0191(7) 0.0221(7) 0.0201(7) -0.0005(6) 0.0062(6) 0.0033(6)
C26 0.0234(8) 0.0346(9) 0.0203(7) 0.0020(7) -0.0021(6) -0.0010(6)
C27 0.0691(15) 0.0431(12) 0.0442(11) 0.0159(11) -0.0222(10) -0.0173(9)
C28 0.0228(7) 0.0206(7) 0.0197(7) -0.0025(6) 0.0033(6) 0.0003(6)
C29 0.0378(11) 0.0614(13) 0.0627(13) -0.0044(10) 0.0216(10) 0.0349(11)
C30 0.0473(19) 0.0487(19) 0.107(3) -0.0185(15) -0.0105(18) 0.0386(19)
C30A 0.037(4) 0.052(4) 0.039(4) -0.003(3) 0.019(3) 0.012(3)

loop_
_atom_type_symbol
_atom_type_description
_atom_type_scat_dispersion_real
_atom_type_scat_dispersion_imag
_atom_type_scat_source
C C 0.0181 0.0091 'International Tables Vol C Tables 4.2.6.8 and 6.1.1.4'
H H 0.0000 0.0000 'International Tables Vol C Tables 4.2.6.8 and 6.1.1.4'
Cl Cl 0.3639 0.7018 'International Tables Vol C Tables 4.2.6.8 and 6.1.1.4'
N N 0.0311 0.0180 'International Tables Vol C Tables 4.2.6.8 and 6.1.1.4'
O O 0.0492 0.0322 'International Tables Vol C Tables 4.2.6.8 and 6.1.1.4'

loop_
_geom_angle_atom_site_label_1
_geom_angle_atom_site_label_2
_geom_angle_atom_site_label_3
_geom_angle_site_symmetry_1
_geom_angle_site_symmetry_3
_geom_angle
_geom_angle_publ_flag
C4 O1 C11 . . 114.17(11) ?
C18 O2 C11 . . 120.88(11) ?
C25 O4 C26 . . 116.25(12) ?
C28 O6 C29 . . 116.60(13) ?
C8 N1 C7 . . 106.99(11) ?
C8 N1 H1 . . 126.5 ?
C7 N1 H1 . . 126.5 ?
C18 N2 C17 . . 116.82(13) ?
C2 C1 C6 . . 121.94(15) ?
C2 C1 Cl1 . . 118.18(12) ?
C6 C1 Cl1 . . 119.88(13) ?
C1 C2 C3 . . 120.02(14) ?
C1 C2 H2 . . 120.0 ?
C3 C2 H2 . . 120.0 ?
C4 C3 C2 . . 118.27(14) ?
C4 C3 C7 . . 120.64(13) ?
C2 C3 C7 . . 120.99(13) ?
C5 C4 C3 . . 121.36(14) ?
C5 C4 O1 . . 117.41(13) ?
C3 C4 O1 . . 121.21(13) ?
C4 C5 C6 . . 120.29(15) ?
C4 C5 H5 . . 119.9 ?
C6 C5 H5 . . 119.9 ?
C1 C6 C5 . . 118.11(15) ?
C1 C6 H6 . . 120.9 ?
C5 C6 H6 . . 120.9 ?
N1 C7 C3 . . 113.21(12) ?
N1 C7 C10 . . 104.19(11) ?
C3 C7 C10 . . 114.35(12) ?
N1 C7 H7 . . 108.3 ?
C3 C7 H7 . . 108.3 ?
C10 C7 H7 . . 108.3 ?
N1 C8 C25 . . 107.92(11) ?
N1 C8 C28 . . 112.76(11) ?
C25 C8 C28 . . 108.66(12) ?
N1 C8 C9 . . 102.28(11) ?
C25 C8 C9 . . 111.53(11) ?
C28 C8 C9 . . 113.49(11) ?
C19 C9 C10 . . 113.88(12) ?
C19 C9 C8 . . 119.95(12) ?
C10 C9 C8 . . 103.55(11) ?
C19 C9 H9 . . 106.2 ?
C10 C9 H9 . . 106.2 ?
C8 C9 H9 . . 106.2 ?
C11 C10 C7 . . 113.46(12) ?
C11 C10 C9 . . 112.65(11) ?
C7 C10 C9 . . 105.94(11) ?
C11 C10 H10 . . 108.2 ?
C7 C10 H10 . . 108.2 ?
C9 C10 H10 . . 108.2 ?
O1 C11 O2 . . 105.49(11) ?
O1 C11 C12 . . 108.16(11) ?
O2 C11 C12 . . 112.08(11) ?
O1 C11 C10 . . 110.85(11) ?
O2 C11 C10 . . 108.24(11) ?
C12 C11 C10 . . 111.85(12) ?
C17 C12 C13 . . 119.50(14) ?
C17 C12 C11 . . 119.93(13) ?
C13 C12 C11 . . 120.52(13) ?
C14 C13 C12 . . 120.09(15) ?
C14 C13 H13 . . 120.0 ?
C12 C13 H13 . . 120.0 ?
C15 C14 C13 . . 120.16(15) ?
C15 C14 H14 . . 119.9 ?
C13 C14 H14 . . 119.9 ?
C14 C15 C16 . . 120.10(15) ?
C14 C15 H15 . . 119.9 ?
C16 C15 H15 . . 119.9 ?
C15 C16 C17 . . 119.98(15) ?
C15 C16 H16 . . 120.0 ?
C17 C16 H16 . . 120.0 ?
C12 C17 C16 . . 120.03(14) ?
C12 C17 N2 . . 121.42(13) ?
C16 C17 N2 . . 118.54(13) ?
N2 C18 O2 . . 128.36(14) ?
N2 C18 H18 . . 115.8 ?
O2 C18 H18 . . 115.8 ?
C24 C19 C20 . . 118.31(15) ?
C24 C19 C9 . . 119.49(14) ?
C20 C19 C9 . . 121.95(14) ?
C21 C20 C19 . . 120.77(17) ?
C21 C20 H20 . . 119.6 ?
C19 C20 H20 . . 119.6 ?
C22 C21 C20 . . 120.30(17) ?
C22 C21 H21 . . 119.8 ?
C20 C21 H21 . . 119.8 ?
C21 C22 C23 . . 119.29(16) ?
C21 C22 H22 . . 120.4 ?
C23 C22 H22 . . 120.4 ?
C22 C23 C24 . . 120.54(17) ?
C22 C23 H23 . . 119.7 ?
C24 C23 H23 . . 119.7 ?
C19 C24 C23 . . 120.78(16) ?
C19 C24 H24 . . 119.6 ?
C23 C24 H24 . . 119.6 ?
O3 C25 O4 . . 124.84(13) ?
O3 C25 C8 . . 125.70(14) ?
O4 C25 C8 . . 109.43(12) ?
O4 C26 C27 . . 107.28(13) ?
O4 C26 H26A . . 110.3 ?
C27 C26 H26A . . 110.3 ?
O4 C26 H26B . . 110.3 ?
C27 C26 H26B . . 110.3 ?
H26A C26 H26B . . 108.5 ?
C26 C27 H27A . . 109.5 ?
C26 C27 H27B . . 109.5 ?
H27A C27 H27B . . 109.5 ?
C26 C27 H27C . . 109.5 ?
H27A C27 H27C . . 109.5 ?
H27B C27 H27C . . 109.5 ?
O5 C28 O6 . . 125.05(14) ?
O5 C28 C8 . . 123.71(14) ?
O6 C28 C8 . . 111.24(12) ?
O6 C29 C30 . . 110.6(2) ?
O6 C29 C30A . . 107.8(3) ?
O6 C29 H29A . . 109.5 ?
C30 C29 H29A . . 109.5 ?
O6 C29 H29B . . 109.5 ?
C30 C29 H29B . . 109.5 ?
H29A C29 H29B . . 108.1 ?
C29 C30 H30A . . 109.5 ?
C29 C30 H30B . . 109.5 ?
H30A C30 H30B . . 109.5 ?
C29 C30 H30C . . 109.5 ?
H30A C30 H30C . . 109.5 ?
H30B C30 H30C . . 109.5 ?
C29 C30A H30D . . 109.5 ?
C29 C30A H30E . . 109.5 ?
H30D C30A H30E . . 109.5 ?
C29 C30A H30F . . 109.5 ?
H30D C30A H30F . . 109.5 ?
H30E C30A H30F . . 109.5 ?

loop_
_geom_bond_atom_site_label_1
_geom_bond_atom_site_label_2
_geom_bond_site_symmetry_2
_geom_bond_distance
_geom_bond_publ_flag
Cl1 C1 . 1.7507(16) ?
O1 C4 . 1.3923(18) ?
O1 C11 . 1.4244(18) ?
O2 C18 . 1.3432(18) ?
O2 C11 . 1.4478(17) ?
O3 C25 . 1.1992(18) ?
O4 C25 . 1.3395(18) ?
O4 C26 . 1.4571(18) ?
O5 C28 . 1.2029(19) ?
O6 C28 . 1.3260(19) ?
O6 C29 . 1.465(2) ?
N1 C8 . 1.4614(18) ?
N1 C7 . 1.4703(18) ?
N1 H1 . 0.88 ?
N2 C18 . 1.262(2) ?
N2 C17 . 1.4180(19) ?
C1 C2 . 1.378(2) ?
C1 C6 . 1.387(2) ?
C2 C3 . 1.392(2) ?
C2 H2 . 0.95 ?
C3 C4 . 1.389(2) ?
C3 C7 . 1.503(2) ?
C4 C5 . 1.386(2) ?
C5 C6 . 1.387(2) ?
C5 H5 . 0.95 ?
C6 H6 . 0.95 ?
C7 C10 . 1.5398(19) ?
C7 H7 . 1.0 ?
C8 C25 . 1.532(2) ?
C8 C28 . 1.544(2) ?
C8 C9 . 1.562(2) ?
C9 C19 . 1.518(2) ?
C9 C10 . 1.551(2) ?
C9 H9 . 1.0 ?
C10 C11 . 1.5335(19) ?
C10 H10 . 1.0 ?
C11 C12 . 1.502(2) ?
C12 C17 . 1.388(2) ?
C12 C13 . 1.391(2) ?
C13 C14 . 1.386(2) ?
C13 H13 . 0.95 ?
C14 C15 . 1.380(2) ?
C14 H14 . 0.95 ?
C15 C16 . 1.382(2) ?
C15 H15 . 0.95 ?
C16 C17 . 1.391(2) ?
C16 H16 . 0.95 ?
C18 H18 . 0.95 ?
C19 C24 . 1.388(2) ?
C19 C20 . 1.393(2) ?
C20 C21 . 1.393(2) ?
C20 H20 . 0.95 ?
C21 C22 . 1.382(3) ?
C21 H21 . 0.95 ?
C22 C23 . 1.382(3) ?
C22 H22 . 0.95 ?
C23 C24 . 1.390(2) ?
C23 H23 . 0.95 ?
C24 H24 . 0.95 ?
C26 C27 . 1.491(3) ?
C26 H26A . 0.99 ?
C26 H26B . 0.99 ?
C27 H27A . 0.98 ?
C27 H27B . 0.98 ?
C27 H27C . 0.98 ?
C29 C30 . 1.546(4) ?
C29 C30A . 1.595(7) ?
C29 H29A . 0.99 ?
C29 H29B . 0.99 ?
C30 H30A . 0.98 ?
C30 H30B . 0.98 ?
C30 H30C . 0.98 ?
C30A H30D . 0.98 ?
C30A H30E . 0.98 ?
C30A H30F . 0.98 ?

loop_
_geom_hbond_atom_site_label_D
_geom_hbond_atom_site_label_H
_geom_hbond_atom_site_label_A
_geom_hbond_site_symmetry_A
_geom_hbond_distance_DH
_geom_hbond_distance_HA
_geom_hbond_distance_DA
_geom_hbond_angle_DHA
_geom_hbond_publ_flag
C2 H2 N2 2_656 0.95 2.51 3.441(2) 166.2 ?
C6 H6 O3 1_455 0.95 2.62 3.529(2) 161.3 ?
C7 H7 O5 . 1.00 2.47 3.0375(18) 115.8 ?
C9 H9 O2 . 1.00 2.34 2.8726(18) 112.2 ?
C10 H10 O5 3_666 1.00 2.52 3.4475(17) 153.6 ?
C26 H26A Cl1 1_655 0.99 2.83 3.6760(17) 143.5 ?
C30^a H30B^a Cl1 1_655 0.98 2.89 3.698(3) 140.6 ?

loop_
_geom_torsion_atom_site_label_1
_geom_torsion_atom_site_label_2
_geom_torsion_atom_site_label_3
_geom_torsion_atom_site_label_4
_geom_torsion_site_symmetry_1
_geom_torsion_site_symmetry_2
_geom_torsion_site_symmetry_3
_geom_torsion_site_symmetry_4
_geom_torsion
_geom_torsion_publ_flag
C6 C1 C2 C3 . . . . -0.7(2) ?
Cl1 C1 C2 C3 . . . . -179.91(11) ?
C1 C2 C3 C4 . . . . 0.2(2) ?
C1 C2 C3 C7 . . . . 176.65(14) ?
C2 C3 C4 C5 . . . . 0.2(2) ?
C7 C3 C4 C5 . . . . -176.20(14) ?
C2 C3 C4 O1 . . . . 179.10(13) ?
C7 C3 C4 O1 . . . . 2.7(2) ?
C11 O1 C4 C5 . . . . -147.49(14) ?
C11 O1 C4 C3 . . . . 33.61(18) ?
C3 C4 C5 C6 . . . . -0.2(2) ?
O1 C4 C5 C6 . . . . -179.13(14) ?
C2 C1 C6 C5 . . . . 0.7(3) ?
Cl1 C1 C6 C5 . . . . 179.90(13) ?
C4 C5 C6 C1 . . . . -0.2(3) ?
C8 N1 C7 C3 . . . . 160.86(11) ?
C8 N1 C7 C10 . . . . 36.03(13) ?
C4 C3 C7 N1 . . . . -130.18(14) ?
C2 C3 C7 N1 . . . . 53.47(18) ?
C4 C3 C7 C10 . . . . -11.05(19) ?
C2 C3 C7 C10 . . . . 172.61(13) ?
C7 N1 C8 C25 . . . . -160.32(11) ?
C7 N1 C8 C28 . . . . 79.67(14) ?
C7 N1 C8 C9 . . . . -42.59(13) ?
N1 C8 C9 C19 . . . . 159.79(12) ?
C25 C8 C9 C19 . . . . -85.09(16) ?
C28 C8 C9 C19 . . . . 38.03(18) ?
N1 C8 C9 C10 . . . . 31.51(13) ?
C25 C8 C9 C10 . . . . 146.63(11) ?
C28 C8 C9 C10 . . . . -90.25(13) ?
N1 C7 C10 C11 . . . . 109.86(13) ?
C3 C7 C10 C11 . . . . -14.25(17) ?
N1 C7 C10 C9 . . . . -14.24(14) ?
C3 C7 C10 C9 . . . . -138.34(12) ?
C19 C9 C10 C11 . . . . 92.97(14) ?
C8 C9 C10 C11 . . . . -135.09(12) ?
C19 C9 C10 C7 . . . . -142.43(12) ?
C8 C9 C10 C7 . . . . -10.49(14) ?
C4 O1 C11 O2 . . . . 58.68(14) ?
C4 O1 C11 C12 . . . . 178.77(11) ?
C4 O1 C11 C10 . . . . -58.26(15) ?
C18 O2 C11 O1 . . . . 115.01(14) ?
C18 O2 C11 C12 . . . . -2.48(18) ?
C18 O2 C11 C10 . . . . -126.30(14) ?
C7 C10 C11 O1 . . . . 47.94(15) ?
C9 C10 C11 O1 . . . . 168.31(11) ?
C7 C10 C11 O2 . . . . -67.30(14) ?
C9 C10 C11 O2 . . . . 53.07(15) ?
C7 C10 C11 C12 . . . . 168.75(12) ?
C9 C10 C11 C12 . . . . -70.89(15) ?
O1 C11 C12 C17 . . . . -119.80(14) ?
O2 C11 C12 C17 . . . . -3.92(19) ?
C10 C11 C12 C17 . . . . 117.85(15) ?
O1 C11 C12 C13 . . . . 62.73(18) ?
O2 C11 C12 C13 . . . . 178.61(14) ?
C10 C11 C12 C13 . . . . -59.62(19) ?
C17 C12 C13 C14 . . . . -1.9(2) ?
C11 C12 C13 C14 . . . . 175.56(15) ?
C12 C13 C14 C15 . . . . -1.4(3) ?
C13 C14 C15 C16 . . . . 2.8(3) ?
C14 C15 C16 C17 . . . . -0.9(3) ?
C13 C12 C17 C16 . . . . 3.8(2) ?
C11 C12 C17 C16 . . . . -173.67(14) ?
C13 C12 C17 N2 . . . . -174.84(15) ?
C11 C12 C17 N2 . . . . 7.7(2) ?
C15 C16 C17 C12 . . . . -2.4(2) ?
C15 C16 C17 N2 . . . . 176.27(15) ?
C18 N2 C17 C12 . . . . -4.6(2) ?
C18 N2 C17 C16 . . . . 176.72(15) ?
C17 N2 C18 O2 . . . . -2.6(3) ?
C11 O2 C18 N2 . . . . 6.2(2) ?
C10 C9 C19 C24 . . . . -120.84(15) ?
C8 C9 C19 C24 . . . . 115.74(16) ?
C10 C9 C19 C20 . . . . 53.29(19) ?
C8 C9 C19 C20 . . . . -70.13(19) ?
C24 C19 C20 C21 . . . . 0.0(3) ?
C9 C19 C20 C21 . . . . -174.24(16) ?
C19 C20 C21 C22 . . . . 1.1(3) ?
C20 C21 C22 C23 . . . . -0.9(3) ?
C21 C22 C23 C24 . . . . -0.3(3) ?
C20 C19 C24 C23 . . . . -1.2(2) ?
C9 C19 C24 C23 . . . . 173.16(15) ?
C22 C23 C24 C19 . . . . 1.4(3) ?
C26 O4 C25 O3 . . . . -2.3(2) ?
C26 O4 C25 C8 . . . . 176.32(12) ?
N1 C8 C25 O3 . . . . 122.07(15) ?
C28 C8 C25 O3 . . . . -115.36(16) ?
C9 C8 C25 O3 . . . . 10.5(2) ?
N1 C8 C25 O4 . . . . -56.51(15) ?
C28 C8 C25 O4 . . . . 66.05(15) ?
C9 C8 C25 O4 . . . . -168.11(11) ?
C25 O4 C26 C27 . . . . 178.41(16) ?
C29 O6 C28 O5 . . . . -1.1(2) ?
C29 O6 C28 C8 . . . . 179.14(15) ?
N1 C8 C28 O5 . . . . -20.8(2) ?
C25 C8 C28 O5 . . . . -140.36(15) ?
C9 C8 C28 O5 . . . . 94.95(17) ?
N1 C8 C28 O6 . . . . 159.01(12) ?
C25 C8 C28 O6 . . . . 39.41(16) ?
C9 C8 C28 O6 . . . . -85.28(15) ?
C28 O6 C29 C30 . . . . 80.3(2) ?
C28 O6 C29 C30A . . . . -133.3(3) ?
